data_1576005
loop_
_publ_author_name
'J&#xf6;rges, Mike'
'Knyszek, Daniel'
'Kumar, Manoj'
'Swamy, Varre S. V. S. N.'
'Gessner, Viktoria H.'

_publ_section_title
;
 Isolation of a Lewis acid-base stabilized stannanone.
;
_journal_issue 44
_journal_name_full 'Chemical science'
_journal_page_first 21087
_journal_page_last 21093
_journal_paper_doi 10.1039/d5sc06549f
_journal_volume 16
_journal_year 2025
_chemical_formula_moiety 'C30 H30 Cl3 N P2 S Sn'
_chemical_formula_sum 'C30 H30 Cl3 N P2 S Sn'
_chemical_formula_weight 723.59
_space_group_crystal_system monoclinic
_space_group_IT_number 14
_space_group_name_Hall '-P 2ybc'
_space_group_name_H-M_alt 'P 1 21/c 1'
_atom_sites_solution_hydrogens geom
_atom_sites_solution_primary dual
_audit_creation_date 2025-08-12
_audit_creation_method SHELXL-2019/3
_audit_update_record
;
2025-08-18 deposited with the CCDC.	2025-10-07 downloaded from the CCDC.
;
_cell_angle_alpha 90
_cell_angle_beta 99.7860(10)
_cell_angle_gamma 90
_cell_formula_units_Z 4
_cell_length_a 9.23420(10)
_cell_length_b 31.6515(4)
_cell_length_c 10.31760(10)
_cell_measurement_reflns_used 22239
_cell_measurement_temperature 100(2)
_cell_measurement_theta_max 76.4860
_cell_measurement_theta_min 2.7910
_cell_volume 2971.71(6)
_computing_cell_refinement 'CrysAlisPro 1.171.40.67a (Rigaku OD, 2019)'
_computing_data_collection 'CrysAlisPro 1.171.40.67a (Rigaku OD, 2019)'
_computing_data_reduction 'CrysAlisPro 1.171.40.67a (Rigaku OD, 2019)'
_computing_structure_refinement 'SHELXL-2019/2 (Sheldrick, 2019)'
_computing_structure_solution 'SHELXT 2018/2 (Sheldrick, 2018)'
_diffrn_ambient_environment N~2~
_diffrn_ambient_temperature 100(2)
_diffrn_detector 'Hybrid Pixel Array Detector'
_diffrn_detector_area_resol_mean 10.0000
_diffrn_detector_type HyPix
_diffrn_measured_fraction_theta_full 1.000
_diffrn_measured_fraction_theta_max 1.000
_diffrn_measurement_details
;
List of Runs (angles in degrees, time in seconds):

  # Type    Start    End  Width  t~exp~   \w     \q     \k     \f   Frames
#--------------------------------------------------------------------------
  1  \w     92.00 178.00   0.50    0.20    --  105.91  15.00 120.00  172
  2  \w     81.00 110.00   0.50    0.05    --   47.28 157.00 159.00   58
  3  \w     93.00 118.00   0.50    0.20    --  105.91 157.00 159.00   50
  4  \w    101.00 139.00   0.50    0.20    --  105.91 119.00   4.00   76
  5  \w    113.00 178.00   0.50    0.20    --  105.91  15.00-180.00  130
  6  \w    -40.00  25.00   0.50    0.05    --  -47.28  38.00  30.00  130
  7  \w    -22.00  28.00   0.50    0.05    --  -47.28  19.00 -30.00  100
  8  \w    -22.00  14.00   0.50    0.05    --  -47.28  19.00 -90.00   72
  9  \w    -21.00  22.00   0.50    0.05    --  -47.28  19.00 120.00   86
 10  \w    -48.00 -20.00   0.50    0.20    --  -91.75  45.00  90.00   56
 11  \w    -47.00 -22.00   0.50    0.20    --  -91.75  45.00  60.00   50
 12  \w    -48.00 -23.00   0.50    0.20    --  -91.75  45.00   0.00   50
 13  \w    -47.00 -21.00   0.50    0.20    --  -91.75  45.00 -30.00   52
 14  \w    -48.00 -23.00   0.50    0.20    --  -91.75  45.00-120.00   50
 15  \w    -48.00 -23.00   0.50    0.20    --  -91.75  45.00-150.00   50
 16  \w    -76.00 -46.00   0.50    0.05    --  -47.28 119.00   4.00   60
 17  \w   -102.00 -59.00   0.50    0.05    --  -47.28 157.00 159.00   86
 18  \w    -63.00 -31.00   0.50    0.20    --  -91.75 157.00 159.00   64
 19  \w    -71.00 -45.00   0.50    0.20    --  -91.75 119.00   4.00   52
 20  \w    -84.00 -59.00   0.50    0.20    --  -91.75 125.00 -30.00   50
 21  \w    -55.00 -22.00   0.50    0.20    --  -91.75 125.00 -30.00   66
 22  \w   -162.00 -80.00   0.50    0.20    --  -91.75 -15.00-120.00  164
 23  \w   -149.00-124.00   0.50    0.20    --  -91.75-119.00 -80.00   50
 24  \w   -115.00 -76.00   0.50    0.05    --  -47.28-125.00 -60.00   78
 25  \w   -115.00 -77.00   0.50    0.05    --  -47.28-125.00 -30.00   76
 26  \w   -150.00 -79.00   0.50    0.20    --  -91.75 -30.00 -30.00  142
 27  \w   -121.00 -96.00   0.50    0.20    --  -91.75-157.00 124.00   50
 28  \w    -96.00 -51.00   0.50    0.05    --  -47.28-157.00 124.00   90
 29  \w     35.00  83.00   0.50    0.20    --  105.91 -77.00 -60.00   96
 30  \w     38.00  76.00   0.50    0.20    --  105.91 -77.00 -90.00   76
 31  \w     35.00  60.00   0.50    0.20    --  105.91 -61.00  60.00   50
 32  \w     40.00  73.00   0.50    0.20    --  105.91 -61.00 120.00   66
 33  \w     37.00  65.00   0.50    0.20    --  105.91 -61.00 150.00   56
 34  \w     38.00  92.00   0.50    0.20    --  105.91 -94.00 120.00  108
 35  \w     73.00  98.00   0.50    0.05    --   47.28-157.00 124.00   50
 36  \w     52.00 133.00   0.50    0.20    --  105.91-157.00 124.00  162
 37  \w     60.00 108.00   0.50    0.20    --  105.91-125.00  30.00   96
 38  \w     54.00  91.00   0.50    0.05    --   47.28-119.00 -80.00   74
 39  \w     45.00 123.00   0.50    0.20    --  105.91-140.00-178.15  156
 40  \w     80.00 110.00   0.50    0.20    --  105.91-125.00-150.00   60
 41  \w     45.00  84.00   0.50    0.20    --  105.91-125.00-120.00   78
 42  \w     46.00 108.00   0.50    0.20    --  105.91-110.00 -89.14  124
 43  \w     42.00 103.00   0.50    0.20    --  105.91 -94.00 -90.00  122
 44  \w     47.00  72.00   0.50    0.20    --  105.91-119.00 -80.00   50
 45  \w     81.00 106.00   0.50    0.20    --  105.91 -94.00 -60.00   50
 46  \w     50.00  76.00   0.50    0.20    --  105.91 -94.00  90.00   52
;
_diffrn_measurement_device 'four-circle diffractometer'
_diffrn_measurement_device_type 'XtaLAB Synergy, Dualflex, HyPix'
_diffrn_measurement_method '\w scans'
_diffrn_orient_matrix_type 'CrysAlisPro convention (1999,Acta A55,543-557)'
_diffrn_orient_matrix_UB_11 0.0666570000
_diffrn_orient_matrix_UB_12 0.0380286000
_diffrn_orient_matrix_UB_13 0.0825291000
_diffrn_orient_matrix_UB_21 0.0542418000
_diffrn_orient_matrix_UB_22 -0.0296991000
_diffrn_orient_matrix_UB_23 0.1163659000
_diffrn_orient_matrix_UB_31 0.1458865000
_diffrn_orient_matrix_UB_32 -0.0063329000
_diffrn_orient_matrix_UB_33 -0.0510660000
_diffrn_radiation_monochromator mirror
_diffrn_radiation_probe x-ray
_diffrn_radiation_type CuK\a
_diffrn_radiation_wavelength 1.54184
_diffrn_reflns_av_R_equivalents 0.0963
_diffrn_reflns_av_sigmaI/netI 0.0887
_diffrn_reflns_av_unetI/netI 0.0448
_diffrn_reflns_Laue_measured_fraction_full 1.000
_diffrn_reflns_Laue_measured_fraction_max 1.000
_diffrn_reflns_limit_h_max 11
_diffrn_reflns_limit_h_min -9
_diffrn_reflns_limit_k_max 37
_diffrn_reflns_limit_k_min -37
_diffrn_reflns_limit_l_max 11
_diffrn_reflns_limit_l_min -12
_diffrn_reflns_number 37275
_diffrn_reflns_point_group_measured_fraction_full 1.000
_diffrn_reflns_point_group_measured_fraction_max 1.000
_diffrn_reflns_theta_full 67.043
_diffrn_reflns_theta_max 67.043
_diffrn_reflns_theta_min 2.792
_diffrn_source 'micro-focus sealed X-ray tube'
_diffrn_source_type 'PhotonJet (Cu) X-ray Source'
_exptl_absorpt_coefficient_mu 11.164
_exptl_absorpt_correction_T_max 0.963
_exptl_absorpt_correction_T_min 0.021
_exptl_absorpt_correction_type gaussian
_exptl_absorpt_process_details
;
CrysAlisPro 1.171.40.67a (Rigaku Oxford Diffraction, 2019)
Numerical absorption correction based on gaussian integration over
			a multifaceted crystal model
Empirical absorption correction using spherical harmonics,
 implemented in SCALE3 ABSPACK scaling algorithm.
;
_exptl_crystal_colour colourless
_exptl_crystal_density_diffrn 1.617
_exptl_crystal_description block
_exptl_crystal_F_000 1456
_exptl_crystal_size_max 0.809
_exptl_crystal_size_mid 0.379
_exptl_crystal_size_min 0.125
_refine_diff_density_max 2.231
_refine_diff_density_min -1.892
_refine_diff_density_rms 0.165
_refine_ls_extinction_method none
_refine_ls_goodness_of_fit_ref 1.046
_refine_ls_hydrogen_treatment constr
_refine_ls_matrix_type full
_refine_ls_number_parameters 343
_refine_ls_number_reflns 5298
_refine_ls_number_restraints 0
_refine_ls_restrained_S_all 1.046
_refine_ls_R_factor_all 0.0534
_refine_ls_R_factor_gt 0.0522
_refine_ls_shift/su_max 0.001
_refine_ls_shift/su_mean 0.000
_refine_ls_structure_factor_coef Fsqd
_refine_ls_weighting_details 'w=1/[\s^2^(Fo^2^)+(0.1091P)^2^+0.7052P] where P=(Fo^2^+2Fc^2^)/3'
_refine_ls_weighting_scheme calc
_refine_ls_wR_factor_gt 0.1353
_refine_ls_wR_factor_ref 0.1368
_reflns_Friedel_coverage 0.000
_reflns_number_gt 5061
_reflns_number_total 5298
_reflns_threshold_expression 'I > 2\s(I)'
_cod_data_source_file d5sc06549f2.cif
_cod_data_source_block MJ-052_a
_cod_depositor_comments 'Adding full bibliography for 1576005--1576010.cif.'
_cod_original_sg_symbol_H-M 'P 21/c'
_cod_database_code 1576005
_shelx_shelxl_version_number 2019/3
_shelx_space_group_comment
;
The symmetry employed for this shelxl refinement is uniquely defined
by the following loop, which should always be used as a source of
symmetry information in preference to the above space-group names.
They are only intended as comments.
;
_cell_oxdiff_length_a 9.23320(10)
_cell_oxdiff_length_b 31.6563(3)
_cell_oxdiff_length_c 10.31735(9)
_cell_oxdiff_angle_alpha 90.0465(8)
_cell_oxdiff_angle_beta 99.7917(8)
_cell_oxdiff_angle_gamma 89.9925(9)
_cell_oxdiff_volume 2971.71(5)
_cell_oxdiff_measurement_reflns_used 22239
_oxdiff_exptl_absorpt_empirical_full_min 0.553
_oxdiff_exptl_absorpt_empirical_full_max 2.780
_oxdiff_exptl_absorpt_empirical_details
;
Empirical correction (ABSPACK) includes:
- Absorption correction using spherical harmonics
- Frame scaling
;
_reflns_odcompleteness_completeness 99.98
_reflns_odcompleteness_theta 66.97
_reflns_odcompleteness_iscentric 1
_chemical_oxdiff_formula 'N S Sn Cl3 P2 C30 H30'
_chemical_oxdiff_usercomment MJEK-035

loop_
_space_group_symop_operation_xyz
'x, y, z'
'-x, y+1/2, -z+1/2'
'-x, -y, -z'
'x, -y-1/2, z-1/2'

loop_
_atom_site_label
_atom_site_type_symbol
_atom_site_fract_x
_atom_site_fract_y
_atom_site_fract_z
_atom_site_U_iso_or_equiv
_atom_site_adp_type
_atom_site_occupancy
_atom_site_site_symmetry_order
_atom_site_calc_flag
_atom_site_refinement_flags_posn
_atom_site_refinement_flags_adp
_atom_site_refinement_flags_occupancy
_atom_site_disorder_assembly
_atom_site_disorder_group
Cl1 Cl 0.41978(9) 0.64750(3) 0.67571(8) 0.0329(2) Uani 1 1 d . . . . .
Sn1 Sn 0.56635(2) 0.61931(2) 0.52356(2) 0.02558(14) Uani 1 1 d . . . . .
S1 S 0.71312(9) 0.59372(3) 0.33683(8) 0.0292(2) Uani 1 1 d . . . . .
P1 P 0.52447(10) 0.61557(3) 0.22828(9) 0.0254(2) Uani 1 1 d . . . . .
N1 N 0.1666(3) 0.67864(10) 0.3486(3) 0.0312(7) Uani 1 1 d . . . . .
C1 C 0.4183(4) 0.62755(11) 0.3464(4) 0.0261(7) Uani 1 1 d . . . . .
Cl2 Cl 0.76333(9) 0.66468(3) 0.60763(9) 0.0348(2) Uani 1 1 d . . . . .
P2 P 0.23056(9) 0.63012(3) 0.33382(9) 0.0260(2) Uani 1 1 d . . . . .
C2 C 0.4430(4) 0.57658(12) 0.1098(4) 0.0290(7) Uani 1 1 d . . . . .
Cl3 Cl 0.61696(10) 0.55556(3) 0.63875(9) 0.0374(2) Uani 1 1 d . . . . .
C3 C 0.3958(4) 0.58726(13) -0.0230(4) 0.0327(8) Uani 1 1 d . . . . .
H3 H 0.409848 0.615083 -0.053116 0.039 Uiso 1 1 calc R U . . .
C4 C 0.3287(5) 0.55687(13) -0.1094(4) 0.0373(8) Uani 1 1 d . . . . .
H4 H 0.298267 0.563825 -0.199472 0.045 Uiso 1 1 calc R U . . .
C5 C 0.3054(4) 0.51667(14) -0.0662(4) 0.0382(9) Uani 1 1 d . . . . .
H5 H 0.258655 0.496158 -0.126363 0.046 Uiso 1 1 calc R U . . .
C6 C 0.3503(5) 0.50599(13) 0.0653(4) 0.0373(8) Uani 1 1 d . . . . .
H6 H 0.333478 0.478306 0.095151 0.045 Uiso 1 1 calc R U . . .
C7 C 0.4198(4) 0.53596(12) 0.1529(4) 0.0338(8) Uani 1 1 d . . . . .
H7 H 0.451525 0.528654 0.242583 0.041 Uiso 1 1 calc R U . . .
C8 C 0.5671(4) 0.66098(11) 0.1346(3) 0.0273(7) Uani 1 1 d . . . . .
C9 C 0.6519(4) 0.65660(13) 0.0353(4) 0.0347(8) Uani 1 1 d . . . . .
H9 H 0.686271 0.629500 0.015090 0.042 Uiso 1 1 calc R U . . .
C10 C 0.6860(5) 0.69190(14) -0.0338(4) 0.0385(9) Uani 1 1 d . . . . .
H10 H 0.740796 0.688797 -0.103271 0.046 Uiso 1 1 calc R U . . .
C11 C 0.6404(4) 0.73133(13) -0.0017(4) 0.0370(8) Uani 1 1 d . . . . .
H11 H 0.663732 0.755358 -0.049366 0.044 Uiso 1 1 calc R U . . .
C12 C 0.5604(4) 0.73633(13) 0.0999(4) 0.0354(8) Uani 1 1 d . . . . .
H12 H 0.531659 0.763709 0.123468 0.042 Uiso 1 1 calc R U . . .
C13 C 0.5227(4) 0.70090(12) 0.1669(4) 0.0307(7) Uani 1 1 d . . . . .
H13 H 0.466288 0.704100 0.235135 0.037 Uiso 1 1 calc R U . . .
C14 C 0.2539(4) 0.71313(12) 0.4178(4) 0.0330(8) Uani 1 1 d . . . . .
H14A H 0.359399 0.705515 0.431581 0.040 Uiso 1 1 calc R U . . .
H14B H 0.225281 0.717421 0.505041 0.040 Uiso 1 1 calc R U . . .
C15 C 0.2297(5) 0.75379(13) 0.3386(5) 0.0414(9) Uani 1 1 d . . . . .
H15A H 0.268977 0.750430 0.255710 0.050 Uiso 1 1 calc R U . . .
H15B H 0.284108 0.777072 0.389311 0.050 Uiso 1 1 calc R U . . .
C16 C 0.0672(5) 0.76515(15) 0.3068(5) 0.0464(10) Uani 1 1 d . . . . .
H16A H 0.053953 0.790010 0.247705 0.056 Uiso 1 1 calc R U . . .
H16B H 0.031118 0.772668 0.388799 0.056 Uiso 1 1 calc R U . . .
C17 C -0.0221(5) 0.72788(15) 0.2401(5) 0.0464(10) Uani 1 1 d . . . . .
H17A H -0.128134 0.734723 0.228041 0.056 Uiso 1 1 calc R U . . .
H17B H 0.004201 0.723031 0.152210 0.056 Uiso 1 1 calc R U . . .
C18 C 0.0075(4) 0.68810(14) 0.3220(4) 0.0389(9) Uani 1 1 d . . . . .
H18A H -0.028695 0.691840 0.406228 0.047 Uiso 1 1 calc R U . . .
H18B H -0.046148 0.664098 0.274529 0.047 Uiso 1 1 calc R U . . .
C19 C 0.1753(4) 0.59356(12) 0.4510(4) 0.0289(7) Uani 1 1 d . . . . .
C20 C 0.2425(4) 0.55400(13) 0.4692(4) 0.0344(8) Uani 1 1 d . . . . .
H20 H 0.321882 0.547230 0.425183 0.041 Uiso 1 1 calc R U . . .
C21 C 0.1934(5) 0.52444(14) 0.5519(4) 0.0391(9) Uani 1 1 d . . . . .
H21 H 0.239014 0.497504 0.564212 0.047 Uiso 1 1 calc R U . . .
C22 C 0.0786(5) 0.53439(16) 0.6156(4) 0.0441(10) Uani 1 1 d . . . . .
H22 H 0.044809 0.514186 0.671687 0.053 Uiso 1 1 calc R U . . .
C23 C 0.0119(4) 0.57357(16) 0.5986(4) 0.0428(10) Uani 1 1 d . . . . .
H23 H -0.068087 0.580047 0.642138 0.051 Uiso 1 1 calc R U . . .
C24 C 0.0617(4) 0.60348(16) 0.5180(4) 0.0354(9) Uani 1 1 d . . . . .
H24 H 0.017998 0.630723 0.508821 0.042 Uiso 1 1 calc R U . . .
C25 C 0.1316(4) 0.61330(12) 0.1757(4) 0.0300(8) Uani 1 1 d . . . . .
C26 C 0.0603(5) 0.57474(14) 0.1609(4) 0.0385(9) Uani 1 1 d . . . . .
H26 H 0.068769 0.555647 0.232800 0.046 Uiso 1 1 calc R U . . .
C27 C -0.0239(5) 0.56391(16) 0.0406(5) 0.0463(10) Uani 1 1 d . . . . .
H27 H -0.071475 0.537206 0.030721 0.056 Uiso 1 1 calc R U . . .
C28 C -0.0390(5) 0.59093(16) -0.0628(4) 0.0447(10) Uani 1 1 d . . . . .
H28 H -0.099207 0.583483 -0.143642 0.054 Uiso 1 1 calc R U . . .
C29 C 0.0334(5) 0.62931(16) -0.0506(5) 0.0435(10) Uani 1 1 d . . . . .
H29 H 0.024350 0.648005 -0.123545 0.052 Uiso 1 1 calc R U . . .
C30 C 0.1194(5) 0.64059(13) 0.0683(4) 0.0351(8) Uani 1 1 d . . . . .
H30 H 0.169742 0.666881 0.076437 0.042 Uiso 1 1 calc R U . . .

loop_
_atom_site_aniso_label
_atom_site_aniso_U_11
_atom_site_aniso_U_22
_atom_site_aniso_U_33
_atom_site_aniso_U_23
_atom_site_aniso_U_13
_atom_site_aniso_U_12
Cl1 0.0300(4) 0.0470(5) 0.0237(4) -0.0027(3) 0.0098(3) -0.0007(3)
Sn1 0.02249(19) 0.03453(19) 0.02016(19) 0.00061(7) 0.00486(12) -0.00042(7)
S1 0.0244(4) 0.0387(4) 0.0256(4) 0.0007(3) 0.0070(3) 0.0035(3)
P1 0.0235(5) 0.0335(5) 0.0203(5) 0.0002(3) 0.0068(4) -0.0005(3)
N1 0.0225(15) 0.0391(16) 0.0320(16) -0.0030(13) 0.0049(12) 0.0031(12)
C1 0.0223(17) 0.0359(16) 0.0202(17) -0.0012(14) 0.0035(13) 0.0010(13)
Cl2 0.0258(4) 0.0450(5) 0.0344(5) -0.0086(4) 0.0077(3) -0.0050(3)
P2 0.0209(4) 0.0354(4) 0.0223(4) -0.0013(3) 0.0056(3) -0.0007(3)
C2 0.0281(18) 0.0373(18) 0.0223(17) -0.0014(14) 0.0069(14) -0.0001(14)
Cl3 0.0361(5) 0.0429(5) 0.0344(5) 0.0095(4) 0.0093(4) 0.0033(3)
C3 0.0310(18) 0.043(2) 0.0245(19) 0.0021(15) 0.0059(14) -0.0019(16)
C4 0.037(2) 0.050(2) 0.0241(18) -0.0030(16) 0.0043(15) -0.0036(17)
C5 0.034(2) 0.047(2) 0.034(2) -0.0089(17) 0.0062(16) -0.0039(16)
C6 0.037(2) 0.041(2) 0.035(2) -0.0012(16) 0.0098(17) -0.0024(16)
C7 0.0328(19) 0.0419(19) 0.0286(19) -0.0002(15) 0.0110(16) 0.0006(15)
C8 0.0246(16) 0.0378(18) 0.0199(16) 0.0031(13) 0.0048(13) -0.0021(13)
C9 0.0336(19) 0.0432(19) 0.0303(19) -0.0026(16) 0.0140(16) -0.0035(15)
C10 0.039(2) 0.056(2) 0.0231(18) 0.0009(17) 0.0133(16) -0.0100(17)
C11 0.0349(19) 0.045(2) 0.0301(19) 0.0104(16) 0.0039(16) -0.0090(16)
C12 0.0286(18) 0.0388(19) 0.038(2) 0.0052(16) 0.0040(16) -0.0008(14)
C13 0.0263(17) 0.0397(18) 0.0274(18) 0.0013(15) 0.0082(14) 0.0002(14)
C14 0.0302(18) 0.0394(19) 0.0297(19) -0.0029(15) 0.0060(15) 0.0013(15)
C15 0.040(2) 0.039(2) 0.045(2) -0.0014(17) 0.0039(18) 0.0030(16)
C16 0.045(2) 0.048(2) 0.045(2) -0.0015(19) 0.004(2) 0.0153(18)
C17 0.036(2) 0.055(3) 0.044(2) -0.003(2) -0.0047(18) 0.0154(18)
C18 0.0247(19) 0.052(2) 0.040(2) -0.0076(18) 0.0067(16) 0.0050(16)
C19 0.0250(17) 0.0412(18) 0.0205(16) -0.0016(14) 0.0042(13) -0.0034(14)
C20 0.0338(19) 0.0417(19) 0.0290(19) 0.0003(15) 0.0090(15) -0.0048(15)
C21 0.039(2) 0.044(2) 0.034(2) 0.0030(17) 0.0061(17) -0.0088(16)
C22 0.040(2) 0.065(3) 0.0267(19) 0.0107(18) 0.0019(17) -0.0191(19)
C23 0.0246(18) 0.076(3) 0.029(2) 0.003(2) 0.0097(15) -0.0036(18)
C24 0.027(2) 0.052(2) 0.027(2) 0.0003(15) 0.0045(16) -0.0019(15)
C25 0.0252(18) 0.0430(19) 0.0221(18) -0.0019(14) 0.0046(15) 0.0025(14)
C26 0.037(2) 0.048(2) 0.030(2) -0.0014(17) 0.0055(17) -0.0089(17)
C27 0.038(2) 0.062(3) 0.039(2) -0.011(2) 0.0056(18) -0.0139(19)
C28 0.035(2) 0.069(3) 0.028(2) -0.008(2) 0.0015(17) -0.0001(19)
C29 0.046(2) 0.056(2) 0.028(2) 0.0006(19) 0.0032(19) 0.005(2)
C30 0.035(2) 0.041(2) 0.028(2) 0.0002(15) 0.0049(16) 0.0006(15)

loop_
_atom_type_symbol
_atom_type_description
_atom_type_scat_dispersion_real
_atom_type_scat_dispersion_imag
_atom_type_scat_source
C C 0.0181 0.0091 'International Tables Vol C Tables 4.2.6.8 and 6.1.1.4'
H H 0.0000 0.0000 'International Tables Vol C Tables 4.2.6.8 and 6.1.1.4'
N N 0.0311 0.0180 'International Tables Vol C Tables 4.2.6.8 and 6.1.1.4'
P P 0.2955 0.4335 'International Tables Vol C Tables 4.2.6.8 and 6.1.1.4'
S S 0.3331 0.5567 'International Tables Vol C Tables 4.2.6.8 and 6.1.1.4'
Cl Cl 0.3639 0.7018 'International Tables Vol C Tables 4.2.6.8 and 6.1.1.4'
Sn Sn 0.0259 5.4591 'International Tables Vol C Tables 4.2.6.8 and 6.1.1.4'

loop_
_exptl_crystal_face_index_h
_exptl_crystal_face_index_k
_exptl_crystal_face_index_l
_exptl_crystal_face_perp_dist
5 -2 3 0.1238
-1 0 -5 0.1997
-4 1 -4 0.2228
0 1 5 0.2120
-5 2 3 0.4240
0 -1 0 0.0736
0 1 0 0.0515
1 5 0 0.1494
1 5 1 0.1167
0 5 2 0.1696
0 5 -1 0.1772
-1 5 0 0.1586
0 -5 -2 0.1774

loop_
_geom_angle_atom_site_label_1
_geom_angle_atom_site_label_2
_geom_angle_atom_site_label_3
_geom_angle
_geom_angle_site_symmetry_1
_geom_angle_site_symmetry_3
_geom_angle_publ_flag
C1 Sn1 Cl3 126.17(10) . . ?
C1 Sn1 Cl2 126.11(10) . . ?
Cl3 Sn1 Cl2 105.17(3) . . ?
C1 Sn1 Cl1 99.54(10) . . ?
Cl3 Sn1 Cl1 94.24(3) . . ?
Cl2 Sn1 Cl1 91.05(3) . . ?
C1 Sn1 S1 75.22(10) . . ?
Cl3 Sn1 S1 91.31(3) . . ?
Cl2 Sn1 S1 89.75(3) . . ?
Cl1 Sn1 S1 173.97(3) . . ?
P1 S1 Sn1 78.50(4) . . ?
C1 P1 C2 113.89(17) . . ?
C1 P1 C8 113.71(18) . . ?
C2 P1 C8 106.48(17) . . ?
C1 P1 S1 102.84(13) . . ?
C2 P1 S1 111.14(12) . . ?
C8 P1 S1 108.75(12) . . ?
C14 N1 C18 112.7(3) . . ?
C14 N1 P2 123.9(2) . . ?
C18 N1 P2 121.8(3) . . ?
P2 C1 P1 129.9(2) . . ?
P2 C1 Sn1 124.7(2) . . ?
P1 C1 Sn1 102.83(17) . . ?
N1 P2 C1 113.99(17) . . ?
N1 P2 C19 112.63(17) . . ?
C1 P2 C19 108.36(17) . . ?
N1 P2 C25 102.80(17) . . ?
C1 P2 C25 113.77(18) . . ?
C19 P2 C25 104.93(18) . . ?
C7 C2 C3 119.7(4) . . ?
C7 C2 P1 118.9(3) . . ?
C3 C2 P1 121.3(3) . . ?
C4 C3 C2 119.4(4) . . ?
C4 C3 H3 120.3 . . ?
C2 C3 H3 120.3 . . ?
C5 C4 C3 120.7(4) . . ?
C5 C4 H4 119.6 . . ?
C3 C4 H4 119.6 . . ?
C4 C5 C6 120.2(4) . . ?
C4 C5 H5 119.9 . . ?
C6 C5 H5 119.9 . . ?
C7 C6 C5 119.8(4) . . ?
C7 C6 H6 120.1 . . ?
C5 C6 H6 120.1 . . ?
C2 C7 C6 120.2(4) . . ?
C2 C7 H7 119.9 . . ?
C6 C7 H7 119.9 . . ?
C13 C8 C9 119.4(3) . . ?
C13 C8 P1 119.7(3) . . ?
C9 C8 P1 120.8(3) . . ?
C10 C9 C8 120.0(4) . . ?
C10 C9 H9 120.0 . . ?
C8 C9 H9 120.0 . . ?
C11 C10 C9 120.0(4) . . ?
C11 C10 H10 120.0 . . ?
C9 C10 H10 120.0 . . ?
C10 C11 C12 120.6(4) . . ?
C10 C11 H11 119.7 . . ?
C12 C11 H11 119.7 . . ?
C11 C12 C13 119.5(4) . . ?
C11 C12 H12 120.3 . . ?
C13 C12 H12 120.3 . . ?
C8 C13 C12 120.4(4) . . ?
C8 C13 H13 119.8 . . ?
C12 C13 H13 119.8 . . ?
N1 C14 C15 110.5(3) . . ?
N1 C14 H14A 109.6 . . ?
C15 C14 H14A 109.6 . . ?
N1 C14 H14B 109.6 . . ?
C15 C14 H14B 109.6 . . ?
H14A C14 H14B 108.1 . . ?
C14 C15 C16 111.4(4) . . ?
C14 C15 H15A 109.3 . . ?
C16 C15 H15A 109.3 . . ?
C14 C15 H15B 109.3 . . ?
C16 C15 H15B 109.3 . . ?
H15A C15 H15B 108.0 . . ?
C15 C16 C17 110.5(4) . . ?
C15 C16 H16A 109.6 . . ?
C17 C16 H16A 109.6 . . ?
C15 C16 H16B 109.6 . . ?
C17 C16 H16B 109.6 . . ?
H16A C16 H16B 108.1 . . ?
C18 C17 C16 110.9(4) . . ?
C18 C17 H17A 109.5 . . ?
C16 C17 H17A 109.5 . . ?
C18 C17 H17B 109.5 . . ?
C16 C17 H17B 109.5 . . ?
H17A C17 H17B 108.0 . . ?
N1 C18 C17 110.6(4) . . ?
N1 C18 H18A 109.5 . . ?
C17 C18 H18A 109.5 . . ?
N1 C18 H18B 109.5 . . ?
C17 C18 H18B 109.5 . . ?
H18A C18 H18B 108.1 . . ?
C24 C19 C20 119.5(4) . . ?
C24 C19 P2 120.8(3) . . ?
C20 C19 P2 119.6(3) . . ?
C21 C20 C19 120.1(4) . . ?
C21 C20 H20 120.0 . . ?
C19 C20 H20 120.0 . . ?
C22 C21 C20 119.8(4) . . ?
C22 C21 H21 120.1 . . ?
C20 C21 H21 120.1 . . ?
C21 C22 C23 120.5(4) . . ?
C21 C22 H22 119.8 . . ?
C23 C22 H22 119.8 . . ?
C22 C23 C24 120.1(4) . . ?
C22 C23 H23 119.9 . . ?
C24 C23 H23 119.9 . . ?
C19 C24 C23 120.0(4) . . ?
C19 C24 H24 120.0 . . ?
C23 C24 H24 120.0 . . ?
C26 C25 C30 119.1(4) . . ?
C26 C25 P2 121.2(3) . . ?
C30 C25 P2 119.6(3) . . ?
C25 C26 C27 120.0(4) . . ?
C25 C26 H26 120.0 . . ?
C27 C26 H26 120.0 . . ?
C28 C27 C26 120.9(4) . . ?
C28 C27 H27 119.5 . . ?
C26 C27 H27 119.5 . . ?
C27 C28 C29 119.9(4) . . ?
C27 C28 H28 120.0 . . ?
C29 C28 H28 120.0 . . ?
C28 C29 C30 120.1(4) . . ?
C28 C29 H29 120.0 . . ?
C30 C29 H29 120.0 . . ?
C29 C30 C25 119.9(4) . . ?
C29 C30 H30 120.0 . . ?
C25 C30 H30 120.0 . . ?

loop_
_geom_bond_atom_site_label_1
_geom_bond_atom_site_label_2
_geom_bond_distance
_geom_bond_site_symmetry_2
_geom_bond_publ_flag
Cl1 Sn1 2.4113(9) . ?
Sn1 C1 2.104(4) . ?
Sn1 Cl3 2.3480(9) . ?
Sn1 Cl2 2.3636(9) . ?
Sn1 S1 2.6631(9) . ?
S1 P1 2.0258(13) . ?
P1 C1 1.731(4) . ?
P1 C2 1.809(4) . ?
P1 C8 1.812(4) . ?
N1 C14 1.468(5) . ?
N1 C18 1.478(5) . ?
N1 P2 1.662(3) . ?
C1 P2 1.718(4) . ?
P2 C19 1.809(4) . ?
P2 C25 1.809(4) . ?
C2 C7 1.389(5) . ?
C2 C3 1.406(5) . ?
C3 C4 1.384(6) . ?
C3 H3 0.9500 . ?
C4 C5 1.377(6) . ?
C4 H4 0.9500 . ?
C5 C6 1.391(6) . ?
C5 H5 0.9500 . ?
C6 C7 1.390(6) . ?
C6 H6 0.9500 . ?
C7 H7 0.9500 . ?
C8 C13 1.386(5) . ?
C8 C9 1.398(5) . ?
C9 C10 1.390(6) . ?
C9 H9 0.9500 . ?
C10 C11 1.376(6) . ?
C10 H10 0.9500 . ?
C11 C12 1.390(6) . ?
C11 H11 0.9500 . ?
C12 C13 1.392(5) . ?
C12 H12 0.9500 . ?
C13 H13 0.9500 . ?
C14 C15 1.520(6) . ?
C14 H14A 0.9900 . ?
C14 H14B 0.9900 . ?
C15 C16 1.523(6) . ?
C15 H15A 0.9900 . ?
C15 H15B 0.9900 . ?
C16 C17 1.534(7) . ?
C16 H16A 0.9900 . ?
C16 H16B 0.9900 . ?
C17 C18 1.515(7) . ?
C17 H17A 0.9900 . ?
C17 H17B 0.9900 . ?
C18 H18A 0.9900 . ?
C18 H18B 0.9900 . ?
C19 C24 1.386(6) . ?
C19 C20 1.396(6) . ?
C20 C21 1.393(6) . ?
C20 H20 0.9500 . ?
C21 C22 1.376(7) . ?
C21 H21 0.9500 . ?
C22 C23 1.382(7) . ?
C22 H22 0.9500 . ?
C23 C24 1.389(6) . ?
C23 H23 0.9500 . ?
C24 H24 0.9500 . ?
C25 C26 1.383(6) . ?
C25 C30 1.395(6) . ?
C26 C27 1.390(6) . ?
C26 H26 0.9500 . ?
C27 C28 1.356(7) . ?
C27 H27 0.9500 . ?
C28 C29 1.382(7) . ?
C28 H28 0.9500 . ?
C29 C30 1.390(6) . ?
C29 H29 0.9500 . ?
C30 H30 0.9500 . ?

loop_
_geom_torsion_atom_site_label_1
_geom_torsion_atom_site_label_2
_geom_torsion_atom_site_label_3
_geom_torsion_atom_site_label_4
_geom_torsion
_geom_torsion_site_symmetry_1
_geom_torsion_site_symmetry_2
_geom_torsion_site_symmetry_3
_geom_torsion_site_symmetry_4
_geom_torsion_publ_flag
C2 P1 C1 P2 -34.5(3) . . . . ?
C8 P1 C1 P2 87.7(3) . . . . ?
S1 P1 C1 P2 -154.9(2) . . . . ?
C2 P1 C1 Sn1 127.83(17) . . . . ?
C8 P1 C1 Sn1 -109.94(18) . . . . ?
S1 P1 C1 Sn1 7.46(16) . . . . ?
C14 N1 P2 C1 -24.2(4) . . . . ?
C18 N1 P2 C1 171.2(3) . . . . ?
C14 N1 P2 C19 99.8(3) . . . . ?
C18 N1 P2 C19 -64.8(3) . . . . ?
C14 N1 P2 C25 -147.8(3) . . . . ?
C18 N1 P2 C25 47.6(4) . . . . ?
P1 C1 P2 N1 -111.7(3) . . . . ?
Sn1 C1 P2 N1 89.4(3) . . . . ?
P1 C1 P2 C19 122.1(3) . . . . ?
Sn1 C1 P2 C19 -36.9(3) . . . . ?
P1 C1 P2 C25 5.8(4) . . . . ?
Sn1 C1 P2 C25 -153.2(2) . . . . ?
C1 P1 C2 C7 -63.6(3) . . . . ?
C8 P1 C2 C7 170.3(3) . . . . ?
S1 P1 C2 C7 52.0(3) . . . . ?
C1 P1 C2 C3 112.9(3) . . . . ?
C8 P1 C2 C3 -13.2(4) . . . . ?
S1 P1 C2 C3 -131.5(3) . . . . ?
C7 C2 C3 C4 -1.0(6) . . . . ?
P1 C2 C3 C4 -177.4(3) . . . . ?
C2 C3 C4 C5 1.2(6) . . . . ?
C3 C4 C5 C6 -0.4(6) . . . . ?
C4 C5 C6 C7 -0.5(6) . . . . ?
C3 C2 C7 C6 0.0(6) . . . . ?
P1 C2 C7 C6 176.6(3) . . . . ?
C5 C6 C7 C2 0.7(6) . . . . ?
C1 P1 C8 C13 4.0(4) . . . . ?
C2 P1 C8 C13 130.2(3) . . . . ?
S1 P1 C8 C13 -109.9(3) . . . . ?
C1 P1 C8 C9 -180.0(3) . . . . ?
C2 P1 C8 C9 -53.7(3) . . . . ?
S1 P1 C8 C9 66.1(3) . . . . ?
C13 C8 C9 C10 -2.7(6) . . . . ?
P1 C8 C9 C10 -178.7(3) . . . . ?
C8 C9 C10 C11 2.1(6) . . . . ?
C9 C10 C11 C12 0.1(6) . . . . ?
C10 C11 C12 C13 -1.9(6) . . . . ?
C9 C8 C13 C12 0.9(6) . . . . ?
P1 C8 C13 C12 177.0(3) . . . . ?
C11 C12 C13 C8 1.3(6) . . . . ?
C18 N1 C14 C15 -58.1(4) . . . . ?
P2 N1 C14 C15 136.1(3) . . . . ?
N1 C14 C15 C16 55.3(5) . . . . ?
C14 C15 C16 C17 -53.4(5) . . . . ?
C15 C16 C17 C18 53.6(5) . . . . ?
C14 N1 C18 C17 58.6(4) . . . . ?
P2 N1 C18 C17 -135.3(3) . . . . ?
C16 C17 C18 N1 -55.6(5) . . . . ?
N1 P2 C19 C24 15.9(4) . . . . ?
C1 P2 C19 C24 142.9(3) . . . . ?
C25 P2 C19 C24 -95.2(3) . . . . ?
N1 P2 C19 C20 -167.5(3) . . . . ?
C1 P2 C19 C20 -40.4(3) . . . . ?
C25 P2 C19 C20 81.4(3) . . . . ?
C24 C19 C20 C21 1.4(6) . . . . ?
P2 C19 C20 C21 -175.2(3) . . . . ?
C19 C20 C21 C22 -0.1(6) . . . . ?
C20 C21 C22 C23 -0.3(6) . . . . ?
C21 C22 C23 C24 -0.8(6) . . . . ?
C20 C19 C24 C23 -2.5(6) . . . . ?
P2 C19 C24 C23 174.2(3) . . . . ?
C22 C23 C24 C19 2.1(6) . . . . ?
N1 P2 C25 C26 -130.4(3) . . . . ?
C1 P2 C25 C26 105.8(4) . . . . ?
C19 P2 C25 C26 -12.5(4) . . . . ?
N1 P2 C25 C30 45.8(4) . . . . ?
C1 P2 C25 C30 -78.0(4) . . . . ?
C19 P2 C25 C30 163.7(3) . . . . ?
C30 C25 C26 C27 -0.9(6) . . . . ?
P2 C25 C26 C27 175.3(4) . . . . ?
C25 C26 C27 C28 -0.9(7) . . . . ?
C26 C27 C28 C29 1.9(7) . . . . ?
C27 C28 C29 C30 -1.2(7) . . . . ?
C28 C29 C30 C25 -0.6(7) . . . . ?
C26 C25 C30 C29 1.6(6) . . . . ?
P2 C25 C30 C29 -174.7(3) . . . . ?

loop_
_exptl_oxdiff_crystal_face_indexfrac_h
_exptl_oxdiff_crystal_face_indexfrac_k
_exptl_oxdiff_crystal_face_indexfrac_l
_exptl_oxdiff_crystal_face_x
_exptl_oxdiff_crystal_face_y
_exptl_oxdiff_crystal_face_z
4.9974 -1.9899 3.0017 0.5052 0.6795 0.5884
-0.9965 -0.0063 -5.0005 -0.4794 -0.6358 0.1100
-3.9968 0.9903 -4.0013 -0.5590 -0.7118 -0.3850
-0.0034 1.0050 5.0001 0.4506 0.5518 -0.2622
-5.0014 1.9957 2.9987 -0.0100 0.0184 -0.8954
0.0001 -1.0002 0.0002 -0.0380 0.0297 0.0063
-0.0001 1.0002 -0.0002 0.0380 -0.0297 -0.0063
0.9994 5.0023 -0.0009 0.2568 -0.0945 0.1142
0.9987 5.0033 0.9991 0.3393 0.0218 0.0630
-0.0018 5.0027 1.9990 0.3551 0.0839 -0.1340
0.0002 4.9999 -1.0012 0.1075 -0.2650 0.0195
-1.0003 4.9993 -0.0013 0.1233 -0.2029 -0.1775
0.0018 -5.0027 -1.9990 -0.3551 -0.0839 0.1340
